data_1539962
loop_
_publ_author_name
'Worzala, H.'
'Jost, K.H.'

_publ_section_title
;
 Die Kristallstruktur des Bleimonohydrogentriphosphats, Pb2 H P3 O10
;
_journal_name_full 'Zeitschrift fuer Anorganische und Allgemeine Chemie'
_journal_page_first 36
_journal_page_last 46
_journal_volume 445
_journal_year 1978
_chemical_formula_sum 'H O10 P3 Pb2'
_chemical_name_systematic 'Pb2 H P3 O10'
_space_group_IT_number 1
_symmetry_space_group_name_Hall 'P 1'
_symmetry_space_group_name_H-M 'P 1'
_cell_angle_alpha 135.1
_cell_angle_beta 105.8
_cell_angle_gamma 67.4
_cell_formula_units_Z 1
_cell_length_a 7.77
_cell_length_b 5.97
_cell_length_c 6.93
_cell_volume 209.486
_citation_journal_id_ASTM ZAACAB
_cod_data_source_file Worzala_ZAACAB_1978_383.cif
_cod_data_source_block H1O10P3Pb2
_cod_original_cell_volume 209.4859
_cod_original_formula_sum 'H1 O10 P3 Pb2'
_cod_database_code 1539962

loop_
_symmetry_equiv_pos_as_xyz
x,y,z

loop_
_atom_site_label
_atom_site_type_symbol
_atom_site_fract_x
_atom_site_fract_y
_atom_site_fract_z
_atom_site_occupancy
_atom_site_U_iso_or_equiv
O4 O-2 0.5 0.689 0.924 1 0.0
P3 P+5 0.843 0.732 0.466 1 0.0
O2 O-2 0.71 0.565 0.414 1 0.0
O5 O-2 0.928 0.647 0.26 1 0.0
P2 P+5 0.158 0.074 0.467 1 0.0
O9 O-2 0.329 0.275 0.565 1 0.0
O6 O-2 0.072 0.073 0.259 1 0.0
O10 O-2 0.67 0.099 0.566 1 0.0
Pb2 Pb+2 0.8031 0.8483 0.9999 1 0.0
Pb1 Pb+2 0.1969 0.1571 0.0001 1 0.0
P1 P+5 0.501 0.34 0.773 1 0.0
O8 O-2 0.928 0.927 0.741 1 0.0
O3 O-2 0.501 0.204 0.881 1 0.0
O7 O-2 0.072 0.353 0.74 1 0.0
O1 O-2 0.292 0.783 0.414 1 0.0
